data_1543662
loop_
_publ_author_name
'Kumar, S. Madan'
'Manasa, D.'
'Kumar, Vasantha'
'Poojary, Boja'
'Byrappa, K.'
'Abdoh, M. M. M.'

_publ_section_title
;
 Ethyl 1-benzyl-2-(3-chlorophenyl)-1<i>H</i>-benzimidazole-5-carboxylate
;
_journal_coeditor_code HB4064
_journal_issue 7
_journal_name_full IUCrData
_journal_page_first x161068
_journal_paper_doi 10.1107/S2414314616010683
_journal_volume 1
_journal_year 2016
_chemical_formula_iupac 'C23 H19 Cl N2 O2'
_chemical_formula_moiety 'C23 H19 Cl N2 O2'
_chemical_formula_sum 'C23 H19 Cl N2 O2'
_chemical_formula_weight 390.85
_chemical_name_systematic
;
Ethyl 1-benzyl-2-(3-chlorophenyl)-1<i>H</i>-benzimidazole-5-carboxylate
;
_space_group_crystal_system monoclinic
_space_group_IT_number 14
_space_group_name_Hall '-P 2ybc'
_space_group_name_H-M_alt 'P 1 21/c 1'
_symmetry_space_group_name_Hall '-P 2ybc'
_symmetry_space_group_name_H-M 'P 1 21/c 1'
_atom_sites_solution_hydrogens geom
_audit_creation_method
;
Olex2 1.2
(compiled 2016.02.19 svn.r3266 for OlexSys, GUI svn.r5155)
;
_cell_angle_alpha 90
_cell_angle_beta 93.952(7)
_cell_angle_gamma 90
_cell_formula_units_Z 4
_cell_length_a 11.145(3)
_cell_length_b 9.878(2)
_cell_length_c 18.355(4)
_cell_measurement_reflns_used 4498
_cell_measurement_temperature 296(2)
_cell_measurement_theta_max 27.5
_cell_measurement_theta_min 3.0
_cell_volume 2015.9(8)
_computing_cell_refinement
;
CrystalClear SM Expert (Rigaku, 2011)
;
_computing_data_collection
;
CrystalClear SM Expert (Rigaku, 2011)
;
_computing_data_reduction
;
CrystalClear SM Expert (Rigaku, 2011)
;
_computing_molecular_graphics
;
Mercury (Macrae <i>et al.</i>, 2008)
;
_computing_publication_material
;
OLEX2 (Dolomanov <i>et al.</i>,  2009)
;
_computing_structure_refinement
;
SHELXL2014 (Sheldrick, 2015)
;
_computing_structure_solution
;
SHELXS97 (Sheldrick, 2008)
;
_diffrn_ambient_temperature 296.15
_diffrn_measured_fraction_theta_full 0.981
_diffrn_measured_fraction_theta_max 0.973
_diffrn_measurement_device 'AFC12 (Right): Kappa 3 circle'
_diffrn_measurement_device_type 'Rigaku Saturn724+'
_diffrn_measurement_method 'profile data from \w-scans'
_diffrn_radiation_type MoK\a
_diffrn_radiation_wavelength 0.71075
_diffrn_reflns_av_R_equivalents 0.0477
_diffrn_reflns_limit_h_max 14
_diffrn_reflns_limit_h_min -14
_diffrn_reflns_limit_k_max 12
_diffrn_reflns_limit_k_min -12
_diffrn_reflns_limit_l_max 23
_diffrn_reflns_limit_l_min -23
_diffrn_reflns_number 14125
_diffrn_reflns_theta_full 25.242
_diffrn_reflns_theta_max 27.482
_diffrn_reflns_theta_min 3.021
_diffrn_standards_number 4498
_exptl_absorpt_coefficient_mu 0.210
_exptl_absorpt_correction_T_max 0.957
_exptl_absorpt_correction_T_min 0.935
_exptl_absorpt_correction_type multi-scan
_exptl_absorpt_process_details
;
(NUMABS; Rigaku 1999)
;
_exptl_crystal_colour colourless
_exptl_crystal_density_diffrn 1.288
_exptl_crystal_description block
_exptl_crystal_F_000 816
_exptl_crystal_size_max 0.32
_exptl_crystal_size_mid 0.26
_exptl_crystal_size_min 0.21
_refine_diff_density_max 0.216
_refine_diff_density_min -0.294
_refine_ls_extinction_method none
_refine_ls_goodness_of_fit_ref 1.040
_refine_ls_hydrogen_treatment constr
_refine_ls_matrix_type full
_refine_ls_number_parameters 254
_refine_ls_number_reflns 4498
_refine_ls_number_restraints 0
_refine_ls_restrained_S_all 1.040
_refine_ls_R_factor_all 0.1590
_refine_ls_R_factor_gt 0.0776
_refine_ls_shift/su_max 0.000
_refine_ls_shift/su_mean 0.000
_refine_ls_structure_factor_coef Fsqd
_refine_ls_weighting_details 'w=1/[\s^2^(Fo^2^)+(0.0581P)^2^+1.0114P] where P=(Fo^2^+2Fc^2^)/3'
_refine_ls_weighting_scheme calc
_refine_ls_wR_factor_gt 0.1536
_refine_ls_wR_factor_ref 0.1846
_reflns_number_gt 2287
_reflns_number_total 4498
_reflns_threshold_expression 'I > 2\s(I)'
_cod_data_source_file hb4064sup1.cif
_cod_data_source_block I
_cod_database_code 1543662
_shelx_space_group_comment
;
The symmetry employed for this shelxl refinement is uniquely defined
by the following loop, which should always be used as a source of
symmetry information in preference to the above space-group names.
They are only intended as comments.
;
_shelx_estimated_absorpt_t_min 0.936
_shelx_estimated_absorpt_t_max 0.957

loop_
_space_group_symop_operation_xyz
'x, y, z'
'-x, y+1/2, -z+1/2'
'-x, -y, -z'
'x, -y-1/2, z-1/2'

loop_
_atom_site_type_symbol
_atom_site_label
_atom_site_fract_x
_atom_site_fract_y
_atom_site_fract_z
_atom_site_U_iso_or_equiv
_atom_site_adp_type
_atom_site_calc_flag
_atom_site_occupancy
Cl Cl1 0.51971(9) 0.95208(12) 0.21673(7) 0.1007(4) Uani d 1
O O1 1.3420(2) 0.3900(3) 0.50007(13) 0.0834(8) Uani d 1
N N1 0.9704(2) 0.7556(3) 0.32335(13) 0.0537(6) Uani d 1
C C6 0.8897(3) 0.6538(3) 0.20635(16) 0.0509(8) Uani d 1
C C9 1.0335(3) 0.7003(3) 0.43583(16) 0.0534(8) Uani d 1
C C8 1.0530(3) 0.6769(3) 0.36265(16) 0.0520(8) Uani d 1
N N2 0.9413(2) 0.7933(3) 0.44078(15) 0.0626(7) Uani d 1
C C17 1.1037(3) 0.6343(3) 0.48961(17) 0.0595(8) Uani d 1
H H17 1.0919 0.6482 0.5387 0.071 Uiso calc 1
C C18 1.1919(3) 0.5472(3) 0.46873(17) 0.0562(8) Uani d 1
C C7 0.9609(3) 0.7653(3) 0.24414(16) 0.0585(8) Uani d 1
H H7A 1.0413 0.7652 0.2270 0.070 Uiso calc 1
H H7B 0.9238 0.8512 0.2303 0.070 Uiso calc 1
C C16 0.7209(3) 0.8924(3) 0.30033(18) 0.0627(9) Uani d 1
H H16 0.7198 0.8098 0.2760 0.075 Uiso calc 1
C C21 1.2678(3) 0.4790(4) 0.5267(2) 0.0688(10) Uani d 1
C C11 0.8119(3) 0.9214(3) 0.35294(18) 0.0582(8) Uani d 1
C C20 1.1417(3) 0.5909(3) 0.34119(17) 0.0586(8) Uani d 1
H H20 1.1541 0.5770 0.2922 0.070 Uiso calc 1
C C5 0.8807(3) 0.6533(4) 0.13092(18) 0.0727(10) Uani d 1
H H5 0.9178 0.7216 0.1058 0.087 Uiso calc 1
O O2 1.2644(3) 0.5004(3) 0.59070(15) 0.1004(10) Uani d 1
C C10 0.9073(3) 0.8236(3) 0.37328(18) 0.0555(8) Uani d 1
C C19 1.2099(3) 0.5275(3) 0.39501(18) 0.0611(9) Uani d 1
H H19 1.2705 0.4691 0.3823 0.073 Uiso calc 1
C C1 0.8341(3) 0.5539(3) 0.24296(18) 0.0608(9) Uani d 1
H H1 0.8386 0.5532 0.2937 0.073 Uiso calc 1
C C12 0.8114(3) 1.0456(3) 0.3880(2) 0.0725(10) Uani d 1
H H12 0.8721 1.0665 0.4236 0.087 Uiso calc 1
C C14 0.6328(4) 1.1091(4) 0.3193(2) 0.0830(12) Uani d 1
H H14 0.5727 1.1725 0.3079 0.100 Uiso calc 1
C C2 0.7709(3) 0.4538(4) 0.2039(2) 0.0799(11) Uani d 1
H H2 0.7324 0.3858 0.2284 0.096 Uiso calc 1
C C15 0.6316(3) 0.9865(4) 0.2840(2) 0.0687(10) Uani d 1
C C3 0.7650(4) 0.4553(5) 0.1288(3) 0.0900(13) Uani d 1
H H3 0.7239 0.3871 0.1026 0.108 Uiso calc 1
C C4 0.8189(4) 0.5554(5) 0.0930(2) 0.0959(14) Uani d 1
H H4 0.8135 0.5570 0.0422 0.115 Uiso calc 1
C C13 0.7226(4) 1.1370(4) 0.3709(2) 0.0867(12) Uani d 1
H H13 0.7235 1.2200 0.3949 0.104 Uiso calc 1
C C22 1.4205(4) 0.3153(5) 0.5511(2) 0.1122(16) Uani d 1
H H22A 1.4797 0.3756 0.5750 0.135 Uiso calc 1
H H22B 1.3745 0.2742 0.5882 0.135 Uiso calc 1
C C23 1.4792(6) 0.2127(7) 0.5113(4) 0.184(3) Uani d 1
H H23A 1.5219 0.2542 0.4735 0.276 Uiso calc 1
H H23B 1.4202 0.1511 0.4899 0.276 Uiso calc 1
H H23C 1.5348 0.1642 0.5439 0.276 Uiso calc 1

loop_
_atom_site_aniso_label
_atom_site_aniso_U_11
_atom_site_aniso_U_22
_atom_site_aniso_U_33
_atom_site_aniso_U_12
_atom_site_aniso_U_13
_atom_site_aniso_U_23
Cl1 0.0690(6) 0.1118(9) 0.1198(10) -0.0021(6) -0.0056(6) 0.0058(7)
O1 0.0883(18) 0.0881(18) 0.0733(17) 0.0306(15) 0.0018(14) 0.0091(14)
N1 0.0645(16) 0.0493(15) 0.0478(15) 0.0035(13) 0.0081(13) -0.0047(12)
C6 0.0536(17) 0.055(2) 0.0442(18) 0.0093(15) 0.0078(14) 0.0019(15)
C9 0.0639(19) 0.0501(19) 0.0470(19) -0.0026(16) 0.0088(15) -0.0090(15)
C8 0.0611(19) 0.0429(18) 0.0520(19) 0.0000(15) 0.0041(15) -0.0054(15)
N2 0.0725(18) 0.0609(18) 0.0551(18) 0.0096(14) 0.0101(14) -0.0090(14)
C17 0.068(2) 0.066(2) 0.0446(18) -0.0028(18) 0.0066(16) -0.0067(16)
C18 0.0587(19) 0.057(2) 0.053(2) -0.0003(16) 0.0030(15) -0.0002(16)
C7 0.067(2) 0.059(2) 0.0499(19) 0.0057(17) 0.0119(16) 0.0058(16)
C16 0.066(2) 0.053(2) 0.071(2) -0.0004(17) 0.0182(18) -0.0003(17)
C21 0.075(2) 0.070(2) 0.061(2) -0.002(2) 0.004(2) 0.0052(19)
C11 0.065(2) 0.050(2) 0.061(2) 0.0029(16) 0.0153(17) -0.0004(16)
C20 0.072(2) 0.057(2) 0.0472(19) 0.0066(17) 0.0067(16) -0.0095(16)
C5 0.082(2) 0.088(3) 0.049(2) 0.003(2) 0.0085(18) 0.005(2)
O2 0.118(2) 0.128(3) 0.0543(17) 0.0326(19) -0.0011(15) 0.0054(16)
C10 0.066(2) 0.0480(19) 0.054(2) 0.0010(16) 0.0112(16) -0.0060(16)
C19 0.068(2) 0.057(2) 0.059(2) 0.0052(17) 0.0108(17) -0.0074(17)
C1 0.068(2) 0.062(2) 0.0523(19) 0.0029(18) 0.0063(16) 0.0027(17)
C12 0.078(2) 0.059(2) 0.081(3) 0.0066(19) 0.011(2) -0.008(2)
C14 0.079(3) 0.065(3) 0.107(3) 0.022(2) 0.017(2) 0.007(2)
C2 0.069(2) 0.070(3) 0.101(3) -0.002(2) 0.011(2) -0.001(2)
C15 0.058(2) 0.071(3) 0.079(2) -0.0002(18) 0.0146(18) 0.009(2)
C3 0.078(3) 0.103(4) 0.086(3) 0.005(2) -0.021(2) -0.032(3)
C4 0.106(3) 0.123(4) 0.057(3) -0.005(3) -0.007(2) -0.014(3)
C13 0.089(3) 0.064(3) 0.107(3) 0.017(2) 0.003(3) -0.017(2)
C22 0.119(4) 0.121(4) 0.095(3) 0.039(3) -0.010(3) 0.027(3)
C23 0.165(6) 0.183(6) 0.194(7) 0.103(5) -0.066(5) -0.041(5)

loop_
_atom_type_symbol
_atom_type_description
_atom_type_scat_dispersion_real
_atom_type_scat_dispersion_imag
_atom_type_scat_source
C C 0.0033 0.0016 'International Tables Vol C Tables 4.2.6.8 and 6.1.1.4'
H H 0.0000 0.0000 'International Tables Vol C Tables 4.2.6.8 and 6.1.1.4'
Cl Cl 0.1484 0.1585 'International Tables Vol C Tables 4.2.6.8 and 6.1.1.4'
N N 0.0061 0.0033 'International Tables Vol C Tables 4.2.6.8 and 6.1.1.4'
O O 0.0106 0.0060 'International Tables Vol C Tables 4.2.6.8 and 6.1.1.4'

loop_
_geom_angle_atom_site_label_1
_geom_angle_atom_site_label_2
_geom_angle_atom_site_label_3
_geom_angle
C21 O1 C22 117.9(3)
C8 N1 C7 124.3(3)
C10 N1 C8 106.5(3)
C10 N1 C7 129.2(3)
C5 C6 C7 117.8(3)
C1 C6 C7 123.1(3)
C1 C6 C5 119.1(3)
N2 C9 C8 109.8(3)
C17 C9 C8 119.5(3)
C17 C9 N2 130.7(3)
N1 C8 C9 105.6(3)
N1 C8 C20 131.8(3)
C20 C8 C9 122.6(3)
C10 N2 C9 104.9(2)
C9 C17 H17 120.8
C9 C17 C18 118.4(3)
C18 C17 H17 120.8
C17 C18 C21 117.9(3)
C17 C18 C19 120.6(3)
C19 C18 C21 121.5(3)
N1 C7 C6 114.5(3)
N1 C7 H7A 108.6
N1 C7 H7B 108.6
C6 C7 H7A 108.6
C6 C7 H7B 108.6
H7A C7 H7B 107.6
C11 C16 H16 120.1
C15 C16 H16 120.1
C15 C16 C11 119.8(3)
O1 C21 C18 112.3(3)
O2 C21 O1 122.8(3)
O2 C21 C18 124.9(4)
C16 C11 C10 121.8(3)
C16 C11 C12 118.8(3)
C12 C11 C10 119.4(3)
C8 C20 H20 121.6
C19 C20 C8 116.9(3)
C19 C20 H20 121.6
C6 C5 H5 119.4
C4 C5 C6 121.2(4)
C4 C5 H5 119.4
N1 C10 C11 123.4(3)
N2 C10 N1 113.2(3)
N2 C10 C11 123.4(3)
C18 C19 H19 119.0
C20 C19 C18 122.1(3)
C20 C19 H19 119.0
C6 C1 H1 120.2
C6 C1 C2 119.5(3)
C2 C1 H1 120.2
C11 C12 H12 119.8
C13 C12 C11 120.5(4)
C13 C12 H12 119.8
C15 C14 H14 120.3
C13 C14 H14 120.3
C13 C14 C15 119.4(4)
C1 C2 H2 120.0
C3 C2 C1 119.9(4)
C3 C2 H2 120.0
C16 C15 Cl1 119.8(3)
C14 C15 Cl1 119.6(3)
C14 C15 C16 120.6(4)
C2 C3 H3 119.9
C4 C3 C2 120.2(4)
C4 C3 H3 119.9
C5 C4 H4 120.0
C3 C4 C5 120.1(4)
C3 C4 H4 120.0
C12 C13 H13 119.5
C14 C13 C12 121.0(4)
C14 C13 H13 119.5
O1 C22 H22A 110.1
O1 C22 H22B 110.1
H22A C22 H22B 108.4
C23 C22 O1 108.0(4)
C23 C22 H22A 110.1
C23 C22 H22B 110.1
C22 C23 H23A 109.5
C22 C23 H23B 109.5
C22 C23 H23C 109.5
H23A C23 H23B 109.5
H23A C23 H23C 109.5
H23B C23 H23C 109.5

loop_
_geom_bond_atom_site_label_1
_geom_bond_atom_site_label_2
_geom_bond_distance
Cl1 C15 1.728(4)
O1 C21 1.324(4)
O1 C22 1.440(4)
N1 C8 1.372(4)
N1 C7 1.454(4)
N1 C10 1.369(4)
C6 C7 1.499(4)
C6 C5 1.381(4)
C6 C1 1.367(4)
C9 C8 1.395(4)
C9 N2 1.387(4)
C9 C17 1.380(4)
C8 C20 1.381(4)
N2 C10 1.305(4)
C17 H17 0.9300
C17 C18 1.380(4)
C18 C21 1.475(5)
C18 C19 1.395(4)
C7 H7A 0.9700
C7 H7B 0.9700
C16 H16 0.9300
C16 C11 1.381(4)
C16 C15 1.379(5)
C21 O2 1.197(4)
C11 C10 1.465(4)
C11 C12 1.386(4)
C20 H20 0.9300
C20 C19 1.357(4)
C5 H5 0.9300
C5 C4 1.352(5)
C19 H19 0.9300
C1 H1 0.9300
C1 C2 1.385(5)
C12 H12 0.9300
C12 C13 1.360(5)
C14 H14 0.9300
C14 C15 1.373(5)
C14 C13 1.359(5)
C2 H2 0.9300
C2 C3 1.375(5)
C3 H3 0.9300
C3 C4 1.351(6)
C4 H4 0.9300
C13 H13 0.9300
C22 H22A 0.9700
C22 H22B 0.9700
C22 C23 1.433(7)
C23 H23A 0.9600
C23 H23B 0.9600
C23 H23C 0.9600

loop_
_geom_hbond_atom_site_label_D
_geom_hbond_atom_site_label_H
_geom_hbond_atom_site_label_A
_geom_hbond_site_symmetry_A
_geom_hbond_distance_DH
_geom_hbond_distance_HA
_geom_hbond_distance_DA
_geom_hbond_angle_DHA
C1 H1 O2 3_766 0.93 2.54 3.358(4) 148
C20 H20 Cg4 2_745 0.93 2.87 3.757(4) 159

loop_
_geom_torsion_atom_site_label_1
_geom_torsion_atom_site_label_2
_geom_torsion_atom_site_label_3
_geom_torsion_atom_site_label_4
_geom_torsion
N1 C8 C20 C19 179.6(3)
C6 C5 C4 C3 -0.3(6)
C6 C1 C2 C3 0.3(5)
C9 C8 C20 C19 0.7(5)
C9 N2 C10 N1 0.6(4)
C9 N2 C10 C11 -178.9(3)
C9 C17 C18 C21 179.0(3)
C9 C17 C18 C19 0.5(5)
C8 N1 C7 C6 83.0(4)
C8 N1 C10 N2 -1.1(4)
C8 N1 C10 C11 178.5(3)
C8 C9 N2 C10 0.1(3)
C8 C9 C17 C18 0.3(5)
C8 C20 C19 C18 0.2(5)
N2 C9 C8 N1 -0.7(3)
N2 C9 C8 C20 178.4(3)
N2 C9 C17 C18 -178.9(3)
C17 C9 C8 N1 179.9(3)
C17 C9 C8 C20 -0.9(5)
C17 C9 N2 C10 179.4(3)
C17 C18 C21 O1 174.8(3)
C17 C18 C21 O2 -5.5(5)
C17 C18 C19 C20 -0.7(5)
C7 N1 C8 C9 178.2(3)
C7 N1 C8 C20 -0.9(5)
C7 N1 C10 N2 -178.0(3)
C7 N1 C10 C11 1.5(5)
C7 C6 C5 C4 179.4(3)
C7 C6 C1 C2 -179.5(3)
C16 C11 C10 N1 48.3(5)
C16 C11 C10 N2 -132.2(3)
C16 C11 C12 C13 0.0(5)
C21 O1 C22 C23 171.8(5)
C21 C18 C19 C20 -179.2(3)
C11 C16 C15 Cl1 178.5(2)
C11 C16 C15 C14 0.4(5)
C11 C12 C13 C14 0.0(6)
C5 C6 C7 N1 -177.5(3)
C5 C6 C1 C2 0.6(5)
C10 N1 C8 C9 1.0(3)
C10 N1 C8 C20 -178.0(3)
C10 N1 C7 C6 -100.5(4)
C10 C11 C12 C13 -178.9(3)
C19 C18 C21 O1 -6.7(5)
C19 C18 C21 O2 173.0(4)
C1 C6 C7 N1 2.5(4)
C1 C6 C5 C4 -0.6(5)
C1 C2 C3 C4 -1.2(6)
C12 C11 C10 N1 -132.8(3)
C12 C11 C10 N2 46.6(5)
C2 C3 C4 C5 1.2(7)
C15 C16 C11 C10 178.6(3)
C15 C16 C11 C12 -0.3(5)
C15 C14 C13 C12 0.2(6)
C13 C14 C15 Cl1 -178.4(3)
C13 C14 C15 C16 -0.4(6)
C22 O1 C21 C18 -179.5(3)
C22 O1 C21 O2 0.8(6)

_cod_database_fobs_code 1543662
